data_4313072
loop_
_publ_author_name
'Christian Lorber'
'Robert Choukroun'
'Bruno Donnadieu'

_publ_contact_author 'Dr Christian Lorber'
_publ_contact_author_address
;
Laboratoire de Chimie de Coordination
UPR-CNRS 8241
205, route de Narbonne
31077 Toulouse cedex, France                                               
;
_publ_contact_author_email ' lorber@lcc-toulouse.fr '
_publ_section_title
;
 Synthesis and Crystal Structure of Unprecedented Phosphine Adducts of
 d1-Aryl Imido-Vanadium(IV) Complexes
;
_journal_name_full 'Inorganic Chemistry'
_journal_page_first 673
_journal_page_last 675
_journal_paper_doi 10.1021/ic026089m
_journal_volume 42
_journal_year 2003
_chemical_formula_sum 'C28 H39 Cl2 N P2 V'
_chemical_formula_weight 573.38
_chemical_name_systematic
;
 ?
;
_space_group_IT_number 61
_symmetry_cell_setting orthorhombic
_symmetry_space_group_name_Hall '-P 2ac 2ab'
_symmetry_space_group_name_H-M 'P b c a'
_atom_sites_solution_hydrogens geom
_atom_sites_solution_primary direct
_atom_sites_solution_secondary difmap
_audit_creation_method SHELXL-97
_cell_angle_alpha 90.00
_cell_angle_beta 90.00
_cell_angle_gamma 90.00
_cell_formula_units_Z 8
_cell_length_a 12.090(2)
_cell_length_b 16.489(3)
_cell_length_c 29.815(6)
_cell_measurement_temperature 180(2)
_cell_volume 5943.7(19)
_computing_cell_refinement 'Crysalis RED version beta 169(Oxford Diffraction)'
_computing_data_collection 'Crysalis CCD version beta 169(Oxford Diffraction)'
_computing_data_reduction 'Crysalis RED version beta 169(Oxford Diffraction)'
_computing_molecular_graphics 'ORTEP3 for Windows (Farrugia, 1997)'
_computing_publication_material 'SHELXL-97 (Sheldrick, 1997)'
_computing_structure_refinement 'SHELXL-97 (Sheldrick, 1997)'
_computing_structure_solution 'SIR92 (Giacovazzo et al, 1992)'
_diffrn_ambient_temperature 180(2)
_diffrn_measured_fraction_theta_full 0.995
_diffrn_measured_fraction_theta_max 0.995
_diffrn_measurement_device 'Crysalis Oxford Diffraction'
_diffrn_measurement_method \f
_diffrn_radiation_monochromator graphite
_diffrn_radiation_source 'fine-focus sealed tube'
_diffrn_radiation_type MoK\a
_diffrn_radiation_wavelength 0.71073
_diffrn_reflns_av_R_equivalents 0.1571
_diffrn_reflns_av_sigmaI/netI 0.0653
_diffrn_reflns_limit_h_max 12
_diffrn_reflns_limit_h_min -10
_diffrn_reflns_limit_k_max 16
_diffrn_reflns_limit_k_min -15
_diffrn_reflns_limit_l_max 29
_diffrn_reflns_limit_l_min -28
_diffrn_reflns_number 23753
_diffrn_reflns_theta_full 20.81
_diffrn_reflns_theta_max 20.81
_diffrn_reflns_theta_min 3.21
_diffrn_standards_decay_% <0.1
_diffrn_standards_interval_time 'every frame'
_exptl_absorpt_coefficient_mu 0.638
_exptl_absorpt_correction_T_max 0.825
_exptl_absorpt_correction_T_min 0.464
_exptl_absorpt_correction_type semi-empirical
_exptl_crystal_colour red
_exptl_crystal_density_diffrn 1.282
_exptl_crystal_density_method 'not measured'
_exptl_crystal_description plate
_exptl_crystal_F_000 2408
_exptl_crystal_size_max 0.22
_exptl_crystal_size_mid 0.14
_exptl_crystal_size_min 0.07
_refine_diff_density_max 0.333
_refine_diff_density_min -0.307
_refine_diff_density_rms 0.071
_refine_ls_extinction_coef 0.0003(2)
_refine_ls_extinction_expression Fc^*^=kFc[1+0.001xFc^2^\l^3^/sin(2\q)]^-1/4^
_refine_ls_extinction_method SHELXL
_refine_ls_goodness_of_fit_ref 1.256
_refine_ls_hydrogen_treatment mixed
_refine_ls_matrix_type full
_refine_ls_number_parameters 316
_refine_ls_number_reflns 3092
_refine_ls_number_restraints 0
_refine_ls_restrained_S_all 1.256
_refine_ls_R_factor_all 0.0938
_refine_ls_R_factor_gt 0.0817
_refine_ls_shift/su_max 0.000
_refine_ls_shift/su_mean 0.000
_refine_ls_structure_factor_coef Fsqd
_refine_ls_weighting_details 'calc w=1/[\s^2^(Fo^2^)+(0.0000P)^2^+24.4335P] where P=(Fo^2^+2Fc^2^)/3'
_refine_ls_weighting_scheme calc
_refine_ls_wR_factor_gt 0.1323
_refine_ls_wR_factor_ref 0.1378
_reflns_number_gt 2726
_reflns_number_total 3092
_reflns_threshold_expression >2sigma(I)
_cod_data_source_file ic026089m_s1_2.cif
_cod_data_source_block (2)
_cod_database_code 4313072
_computing_corr_abs DIFABS

loop_
_symmetry_equiv_pos_as_xyz
'x, y, z'
'-x+1/2, -y, z+1/2'
'-x, y+1/2, -z+1/2'
'x+1/2, -y+1/2, -z'
'-x, -y, -z'
'x-1/2, y, -z-1/2'
'x, -y-1/2, z-1/2'
'-x-1/2, y-1/2, z'

loop_
_atom_site_label
_atom_site_type_symbol
_atom_site_fract_x
_atom_site_fract_y
_atom_site_fract_z
_atom_site_U_iso_or_equiv
_atom_site_adp_type
_atom_site_occupancy
_atom_site_symmetry_multiplicity
_atom_site_calc_flag
_atom_site_refinement_flags
_atom_site_disorder_assembly
_atom_site_disorder_group
V1 V 0.91922(9) 0.23997(7) 0.13350(4) 0.0259(4) Uani 1 1 d . . .
Cl1 Cl 0.86535(16) 0.15705(12) 0.19237(6) 0.0413(6) Uani 1 1 d . . .
Cl2 Cl 0.95297(16) 0.20626(12) 0.05980(6) 0.0357(5) Uani 1 1 d . . .
P1 P 0.71740(15) 0.25358(13) 0.11423(7) 0.0331(5) Uani 1 1 d . . .
P2 P 1.10847(16) 0.18935(12) 0.15070(6) 0.0288(5) Uani 1 1 d . . .
N1 N 0.9439(4) 0.3368(3) 0.14552(17) 0.0246(14) Uani 1 1 d . . .
C1 C 0.9732(6) 0.4160(4) 0.1562(2) 0.0284(19) Uani 1 1 d . . .
C2 C 0.9406(6) 0.4493(5) 0.1978(2) 0.0337(19) Uani 1 1 d . . .
C3 C 0.9777(7) 0.5255(5) 0.2084(3) 0.046(2) Uani 1 1 d . . .
H3 H 0.9591 0.5476 0.2368 0.055 Uiso 1 1 calc R . .
C4 C 1.0402(7) 0.5707(5) 0.1796(3) 0.047(2) Uani 1 1 d . . .
H4 H 1.0647 0.6233 0.1881 0.056 Uiso 1 1 calc R . .
C5 C 1.0680(6) 0.5389(5) 0.1375(3) 0.0371(19) Uani 1 1 d . . .
H5 H 1.1100 0.5710 0.1173 0.045 Uiso 1 1 calc R . .
C6 C 1.0356(6) 0.4619(4) 0.1247(2) 0.0299(18) Uani 1 1 d . . .
C7 C 0.8696(7) 0.4005(5) 0.2298(2) 0.038(2) Uani 1 1 d . . .
H7 H 0.8357 0.3552 0.2122 0.046 Uiso 1 1 calc R . .
C8 C 0.7748(7) 0.4506(5) 0.2495(3) 0.050(2) Uani 1 1 d . . .
H8A H 0.7333 0.4765 0.2252 0.075 Uiso 1 1 calc R . .
H8B H 0.8051 0.4924 0.2694 0.075 Uiso 1 1 calc R . .
H8C H 0.7255 0.4151 0.2667 0.075 Uiso 1 1 calc R . .
C9 C 0.9408(8) 0.3623(6) 0.2664(3) 0.074(3) Uani 1 1 d . . .
H9A H 0.9986 0.3289 0.2526 0.110 Uiso 1 1 calc R . .
H9B H 0.8944 0.3282 0.2856 0.110 Uiso 1 1 calc R . .
H9C H 0.9751 0.4051 0.2844 0.110 Uiso 1 1 calc R . .
C10 C 1.0614(6) 0.4277(5) 0.0784(2) 0.0341(19) Uani 1 1 d . . .
H10 H 1.0814 0.3693 0.0824 0.041 Uiso 1 1 calc R . .
C11 C 1.1580(6) 0.4689(5) 0.0554(3) 0.050(2) Uani 1 1 d . . .
H11A H 1.1781 0.4385 0.0284 0.075 Uiso 1 1 calc R . .
H11B H 1.2214 0.4707 0.0758 0.075 Uiso 1 1 calc R . .
H11C H 1.1370 0.5243 0.0470 0.075 Uiso 1 1 calc R . .
C12 C 0.9584(6) 0.4310(5) 0.0486(2) 0.045(2) Uani 1 1 d . . .
H12A H 0.9752 0.4068 0.0194 0.067 Uiso 1 1 calc R . .
H12B H 0.9359 0.4877 0.0444 0.067 Uiso 1 1 calc R . .
H12C H 0.8982 0.4008 0.0629 0.067 Uiso 1 1 calc R . .
C13 C 0.6259(6) 0.2530(6) 0.1625(3) 0.054(2) Uani 1 1 d . . .
H13A H 0.6313 0.2005 0.1778 0.081 Uiso 1 1 calc R . .
H13B H 0.5496 0.2618 0.1525 0.081 Uiso 1 1 calc R . .
H13C H 0.6475 0.2963 0.1832 0.081 Uiso 1 1 calc R . .
C14 C 0.6600(7) 0.1752(5) 0.0786(3) 0.050(2) Uani 1 1 d . . .
H14A H 0.7023 0.1725 0.0506 0.075 Uiso 1 1 calc R . .
H14B H 0.5826 0.1879 0.0719 0.075 Uiso 1 1 calc R . .
H14C H 0.6642 0.1228 0.0940 0.075 Uiso 1 1 calc R . .
C15 C 1.1172(6) 0.0801(4) 0.1418(3) 0.040(2) Uani 1 1 d . . .
H15A H 1.0638 0.0526 0.1614 0.061 Uiso 1 1 calc R . .
H15B H 1.1921 0.0614 0.1490 0.061 Uiso 1 1 calc R . .
H15C H 1.1003 0.0677 0.1104 0.061 Uiso 1 1 calc R . .
C16 C 1.1540(6) 0.2020(5) 0.2082(2) 0.046(2) Uani 1 1 d . . .
H16A H 1.0983 0.1794 0.2286 0.068 Uiso 1 1 calc R . .
H16B H 1.1640 0.2598 0.2146 0.068 Uiso 1 1 calc R . .
H16C H 1.2243 0.1735 0.2125 0.068 Uiso 1 1 calc R . .
C111 C 0.6812(6) 0.3465(4) 0.0860(2) 0.0267(18) Uani 1 1 d . . .
C112 C 0.6803(6) 0.4188(5) 0.1106(3) 0.038(2) Uani 1 1 d . . .
H112 H 0.6982 0.4173 0.1416 0.046 Uiso 1 1 calc R . .
C113 C 0.6540(7) 0.4926(5) 0.0910(3) 0.046(2) Uani 1 1 d . . .
H113 H 0.6516 0.5408 0.1084 0.055 Uiso 1 1 calc R . .
C114 C 0.6313(7) 0.4949(5) 0.0457(3) 0.048(2) Uani 1 1 d . . .
H114 H 0.6146 0.5453 0.0318 0.057 Uiso 1 1 calc R . .
C115 C 0.6327(6) 0.4256(5) 0.0206(3) 0.042(2) Uani 1 1 d . . .
H115 H 0.6161 0.4282 -0.0105 0.050 Uiso 1 1 calc R . .
C116 C 0.6582(6) 0.3511(5) 0.0403(3) 0.037(2) Uani 1 1 d . . .
H116 H 0.6599 0.3033 0.0225 0.045 Uiso 1 1 calc R . .
C211 C 1.2204(5) 0.2320(4) 0.1179(2) 0.0277(18) Uani 1 1 d . . .
C212 C 1.2725(6) 0.3030(5) 0.1313(3) 0.041(2) Uani 1 1 d . . .
H212 H 1.2521 0.3277 0.1589 0.050 Uiso 1 1 calc R . .
C213 C 1.3544(7) 0.3384(6) 0.1048(3) 0.055(3) Uani 1 1 d . . .
H213 H 1.3920 0.3855 0.1150 0.066 Uiso 1 1 calc R . .
C214 C 1.3809(7) 0.3047(6) 0.0637(3) 0.053(3) Uani 1 1 d . . .
H214 H 1.4343 0.3300 0.0450 0.064 Uiso 1 1 calc R . .
C215 C 1.3299(6) 0.2349(6) 0.0501(3) 0.045(2) Uani 1 1 d . . .
H215 H 1.3496 0.2106 0.0223 0.054 Uiso 1 1 calc R . .
C216 C 1.2496(6) 0.1996(5) 0.0767(2) 0.038(2) Uani 1 1 d . . .
H216 H 1.2135 0.1518 0.0665 0.045 Uiso 1 1 calc R . .

loop_
_atom_site_aniso_label
_atom_site_aniso_U_11
_atom_site_aniso_U_22
_atom_site_aniso_U_33
_atom_site_aniso_U_23
_atom_site_aniso_U_13
_atom_site_aniso_U_12
V1 0.0282(7) 0.0249(8) 0.0244(7) -0.0006(6) 0.0009(5) -0.0009(6)
Cl1 0.0381(12) 0.0458(13) 0.0401(12) 0.0142(9) 0.0079(9) -0.0003(10)
Cl2 0.0398(12) 0.0433(12) 0.0240(10) -0.0045(9) 0.0007(8) -0.0006(10)
P1 0.0265(11) 0.0322(12) 0.0406(12) 0.0002(10) 0.0014(9) 0.0003(10)
P2 0.0292(11) 0.0309(12) 0.0265(11) 0.0032(9) -0.0009(9) -0.0004(9)
N1 0.022(3) 0.027(4) 0.025(3) 0.002(3) 0.003(3) 0.000(3)
C1 0.027(4) 0.021(5) 0.038(5) 0.007(4) -0.016(4) -0.004(4)
C2 0.037(5) 0.032(5) 0.033(5) -0.005(4) -0.008(4) 0.007(4)
C3 0.059(6) 0.036(6) 0.043(5) -0.018(4) 0.000(5) 0.008(5)
C4 0.045(5) 0.026(5) 0.068(6) -0.013(5) -0.011(5) -0.005(4)
C5 0.028(4) 0.034(5) 0.050(5) 0.006(4) -0.007(4) 0.000(4)
C6 0.022(4) 0.034(5) 0.033(4) 0.001(4) -0.009(4) 0.004(4)
C7 0.047(5) 0.040(5) 0.028(4) -0.006(4) 0.010(4) 0.001(4)
C8 0.046(6) 0.063(6) 0.042(5) -0.003(5) 0.011(4) 0.008(5)
C9 0.066(7) 0.094(8) 0.061(6) 0.022(6) 0.017(5) 0.033(6)
C10 0.031(4) 0.039(5) 0.032(4) 0.011(4) 0.002(4) -0.002(4)
C11 0.040(5) 0.061(6) 0.048(5) 0.016(5) 0.001(4) -0.004(5)
C12 0.041(5) 0.058(6) 0.035(5) 0.011(4) -0.001(4) -0.013(5)
C13 0.036(5) 0.060(6) 0.065(6) 0.022(5) 0.012(4) 0.001(5)
C14 0.037(5) 0.032(5) 0.081(6) 0.001(5) -0.011(5) -0.002(4)
C15 0.039(5) 0.035(5) 0.047(5) 0.005(4) 0.003(4) 0.002(4)
C16 0.040(5) 0.067(6) 0.030(5) 0.001(4) -0.002(4) 0.001(5)
C111 0.022(4) 0.027(5) 0.032(5) -0.004(4) 0.004(3) -0.007(3)
C112 0.036(5) 0.038(5) 0.040(5) -0.003(4) -0.002(4) -0.003(4)
C113 0.044(5) 0.021(5) 0.071(7) -0.012(4) 0.006(5) 0.000(4)
C114 0.037(5) 0.035(5) 0.071(7) 0.015(5) 0.006(5) 0.004(4)
C115 0.038(5) 0.047(6) 0.040(5) 0.004(5) 0.000(4) 0.001(4)
C116 0.034(5) 0.039(5) 0.039(5) -0.005(4) 0.002(4) -0.005(4)
C211 0.017(4) 0.039(5) 0.027(4) 0.005(4) -0.002(3) 0.002(4)
C212 0.031(5) 0.050(6) 0.044(5) 0.003(4) -0.007(4) 0.000(4)
C213 0.038(5) 0.054(6) 0.074(7) 0.023(5) -0.016(5) -0.017(5)
C214 0.030(5) 0.086(8) 0.044(6) 0.028(5) 0.001(4) 0.010(5)
C215 0.031(5) 0.064(7) 0.040(5) 0.010(5) 0.007(4) 0.004(5)
C216 0.036(5) 0.047(5) 0.029(5) 0.005(4) 0.001(4) 0.011(4)

loop_
_atom_type_symbol
_atom_type_description
_atom_type_scat_dispersion_real
_atom_type_scat_dispersion_imag
_atom_type_scat_source
C C 0.0033 0.0016 'International Tables Vol C Tables 4.2.6.8 and 6.1.1.4'
H H 0.0000 0.0000 'International Tables Vol C Tables 4.2.6.8 and 6.1.1.4'
N N 0.0061 0.0033 'International Tables Vol C Tables 4.2.6.8 and 6.1.1.4'
P P 0.1023 0.0942 'International Tables Vol C Tables 4.2.6.8 and 6.1.1.4'
Cl Cl 0.1484 0.1585 'International Tables Vol C Tables 4.2.6.8 and 6.1.1.4'
V V 0.3005 0.5294 'International Tables Vol C Tables 4.2.6.8 and 6.1.1.4'

loop_
_geom_angle_atom_site_label_1
_geom_angle_atom_site_label_2
_geom_angle_atom_site_label_3
_geom_angle
_geom_angle_site_symmetry_1
_geom_angle_site_symmetry_3
_geom_angle_publ_flag
N1 V1 Cl2 113.92(19) . . ?
N1 V1 Cl1 116.97(19) . . ?
Cl2 V1 Cl1 129.03(9) . . ?
N1 V1 P2 96.5(2) . . ?
Cl2 V1 P2 87.29(7) . . ?
Cl1 V1 P2 84.52(7) . . ?
N1 V1 P1 97.9(2) . . ?
Cl2 V1 P1 88.59(8) . . ?
Cl1 V1 P1 87.31(8) . . ?
P2 V1 P1 165.50(8) . . ?
C111 P1 C14 103.9(3) . . ?
C111 P1 C13 103.1(4) . . ?
C14 P1 C13 103.2(4) . . ?
C111 P1 V1 114.7(2) . . ?
C14 P1 V1 116.2(3) . . ?
C13 P1 V1 114.2(3) . . ?
C16 P2 C211 103.9(3) . . ?
C16 P2 C15 103.5(4) . . ?
C211 P2 C15 105.2(3) . . ?
C16 P2 V1 115.8(3) . . ?
C211 P2 V1 116.4(2) . . ?
C15 P2 V1 110.8(3) . . ?
C1 N1 V1 175.5(5) . . ?
N1 C1 C2 119.7(6) . . ?
N1 C1 C6 118.9(6) . . ?
C2 C1 C6 121.3(7) . . ?
C3 C2 C1 117.9(7) . . ?
C3 C2 C7 121.8(7) . . ?
C1 C2 C7 120.3(7) . . ?
C4 C3 C2 122.4(8) . . ?
C3 C4 C5 119.4(7) . . ?
C6 C5 C4 121.6(7) . . ?
C5 C6 C1 117.2(7) . . ?
C5 C6 C10 122.2(7) . . ?
C1 C6 C10 120.6(6) . . ?
C2 C7 C9 110.5(7) . . ?
C2 C7 C8 112.3(6) . . ?
C9 C7 C8 111.7(6) . . ?
C11 C10 C6 113.7(7) . . ?
C11 C10 C12 110.3(6) . . ?
C6 C10 C12 110.3(6) . . ?
C116 C111 C112 117.7(7) . . ?
C116 C111 P1 123.4(6) . . ?
C112 C111 P1 118.8(5) . . ?
C113 C112 C111 121.8(7) . . ?
C114 C113 C112 118.9(7) . . ?
C115 C114 C113 120.8(8) . . ?
C114 C115 C116 120.5(7) . . ?
C111 C116 C115 120.2(7) . . ?
C216 C211 C212 117.8(7) . . ?
C216 C211 P2 121.3(6) . . ?
C212 C211 P2 120.7(6) . . ?
C211 C212 C213 120.7(8) . . ?
C214 C213 C212 119.9(9) . . ?
C215 C214 C213 119.8(8) . . ?
C214 C215 C216 120.0(8) . . ?
C215 C216 C211 121.7(8) . . ?

loop_
_geom_bond_atom_site_label_1
_geom_bond_atom_site_label_2
_geom_bond_distance
_geom_bond_site_symmetry_2
_geom_bond_publ_flag
V1 N1 1.663(6) . ?
V1 Cl2 2.303(2) . ?
V1 Cl1 2.318(2) . ?
V1 P2 2.489(2) . ?
V1 P1 2.517(2) . ?
P1 C111 1.802(7) . ?
P1 C14 1.811(8) . ?
P1 C13 1.814(7) . ?
P2 C16 1.812(7) . ?
P2 C211 1.812(7) . ?
P2 C15 1.823(7) . ?
N1 C1 1.391(9) . ?
C1 C2 1.411(10) . ?
C1 C6 1.422(10) . ?
C2 C3 1.370(11) . ?
C2 C7 1.515(10) . ?
C3 C4 1.365(11) . ?
C4 C5 1.400(11) . ?
C5 C6 1.382(10) . ?
C6 C10 1.524(10) . ?
C7 C9 1.526(11) . ?
C7 C8 1.531(10) . ?
C10 C11 1.517(10) . ?
C10 C12 1.531(10) . ?
C111 C116 1.394(10) . ?
C111 C112 1.399(10) . ?
C112 C113 1.388(11) . ?
C113 C114 1.378(11) . ?
C114 C115 1.366(11) . ?
C115 C116 1.398(11) . ?
C211 C216 1.384(9) . ?
C211 C212 1.389(10) . ?
C212 C213 1.395(11) . ?
C213 C214 1.383(12) . ?
C214 C215 1.368(12) . ?
C215 C216 1.383(10) . ?
